data_7115205
loop_
_publ_author_name
'Yufit, Dmitrii S.'
'Howard, Judith A. K.'
'Price, Daniel J.'
'Gutschke, Siegfried O. H.'
'Powell, Annie K.'
'Wood, Paul T.'

_publ_section_title
;
 New type of metal squarates. Magnetic and multi-temperature X-ray study
 of di-hydroxy(\m6-squarato)manganese&#x2020;
;
_journal_issue 16
_journal_name_full 'Chemical Communications'
_journal_page_first 1561
_journal_paper_doi 10.1039/a903032h
_journal_year 1999
_chemical_formula_sum 'C4 H2 Mn2 O6'
_chemical_formula_weight 255.94
_chemical_name_systematic
;
 di-hydroxy-(\m^6^-squarato)manganese
;
_space_group_IT_number 14
_symmetry_cell_setting monoclinic
_symmetry_space_group_name_Hall '-P 2ybc'
_symmetry_space_group_name_H-M 'P 1 21/c 1'
_atom_sites_solution_hydrogens difmap
_atom_sites_solution_primary direct
_atom_sites_solution_secondary difmap
_audit_creation_method SHELXL
_cell_angle_alpha 90.00
_cell_angle_beta 99.82(3)
_cell_angle_gamma 90.00
_cell_formula_units_Z 2
_cell_length_a 3.3760(7)
_cell_length_b 10.268(2)
_cell_length_c 8.575(2)
_cell_measurement_reflns_used 24
_cell_measurement_temperature 10(1)
_cell_measurement_theta_max 15.9
_cell_measurement_theta_min 12.3
_cell_volume 292.90(11)
_computing_cell_refinement 'RAFIN (Filhol,Ellis, Pryor, 1987)'
_computing_data_collection 'MAD (Allibon, 1996)'
_computing_data_reduction 'C5N (Lehmann, Wilson, 1987)'
_computing_molecular_graphics SHELXTL
_computing_publication_material SHELXTL
_computing_structure_refinement 'SHELXL-93 (Sheldrick, 1993)'
_computing_structure_solution 'SHELXS-86 (Sheldrick, 1990)'
_diffrn_ambient_temperature 10(1)
_diffrn_measurement_device FDDD
_diffrn_measurement_method \w-scan
_diffrn_radiation_monochromator graphite
_diffrn_radiation_source 'rotating anode'
_diffrn_radiation_type MoK\a
_diffrn_radiation_wavelength 0.71073
_diffrn_reflns_av_R_equivalents 0.0000
_diffrn_reflns_av_sigmaI/netI 0.0185
_diffrn_reflns_limit_h_max 6
_diffrn_reflns_limit_h_min -6
_diffrn_reflns_limit_k_max 21
_diffrn_reflns_limit_k_min 0
_diffrn_reflns_limit_l_max 17
_diffrn_reflns_limit_l_min 0
_diffrn_reflns_number 2590
_diffrn_reflns_theta_max 47.51
_diffrn_reflns_theta_min 3.12
_diffrn_standards_decay_% 0
_diffrn_standards_interval_count 96
_diffrn_standards_number 4
_exptl_absorpt_coefficient_mu 4.290
_exptl_absorpt_correction_T_max 0.92
_exptl_absorpt_correction_T_min 0.69
_exptl_absorpt_correction_type 'numerical from crystal shape'
_exptl_crystal_colour 'light yellow'
_exptl_crystal_density_diffrn 2.902
_exptl_crystal_density_method 'not measured'
_exptl_crystal_description plate
_exptl_crystal_F_000 248
_exptl_crystal_size_max 0.04
_exptl_crystal_size_mid 0.025
_exptl_crystal_size_min 0.01
_refine_diff_density_max 0.651
_refine_diff_density_min -0.806
_refine_diff_density_rms 0.128
_refine_ls_extinction_coef 0.021(2)
_refine_ls_extinction_expression Fc^*^=kFc[1+0.001xFc^2^\l^3^/sin(2\q)]^-1/4^
_refine_ls_extinction_method SHELXL
_refine_ls_goodness_of_fit_all 1.026
_refine_ls_goodness_of_fit_obs 1.034
_refine_ls_hydrogen_treatment refall
_refine_ls_matrix_type full
_refine_ls_number_parameters 60
_refine_ls_number_reflns 2588
_refine_ls_number_restraints 0
_refine_ls_restrained_S_all 1.043
_refine_ls_restrained_S_obs 1.034
_refine_ls_R_factor_all 0.0307
_refine_ls_R_factor_obs 0.0234
_refine_ls_shift/esd_max -0.001
_refine_ls_shift/esd_mean 0.000
_refine_ls_structure_factor_coef Fsqd
_refine_ls_weighting_details 'w=1/[\s^2^(Fo^2^)+(0.0300P)^2^+0.1200P] where P=(Fo^2^+2Fc^2^)/3'
_refine_ls_weighting_scheme calc
_refine_ls_wR_factor_all 0.0579
_refine_ls_wR_factor_obs 0.0536
_reflns_number_observed 2256
_reflns_number_total 2590
_reflns_observed_criterion >2sigma(I)
_cod_data_source_file 903032h.txt
_cod_data_source_block 10
_cod_depositor_comments
;
The following automatic conversions were performed:

'_refine_ls_weighting_scheme' value 'calc
w=1/[\s^2^(Fo^2^)+(0.0300P)^2^+0.1200P] where P=(Fo^2^+2Fc^2^)/3' was
changed to 'calc'. New tag '_refine_ls_weighting_details' was
created. The value of the new tag was set to
'w=1/[\s^2^(Fo^2^)+(0.0300P)^2^+0.1200P] where P=(Fo^2^+2Fc^2^)/3'.

Automatic conversion script
Id: cif_fix_values 3143 2015-03-26 13:38:13Z robertas 
;
_cod_original_cell_volume 292.9(1)
_cod_original_sg_symbol_H-M 'P 2(1)/c'
_cod_database_code 7115205

loop_
_symmetry_equiv_pos_as_xyz
'x, y, z'
'-x, y+1/2, -z+1/2'
'-x, -y, -z'
'x, -y-1/2, z-1/2'

loop_
_atom_site_aniso_label
_atom_site_aniso_U_11
_atom_site_aniso_U_22
_atom_site_aniso_U_33
_atom_site_aniso_U_23
_atom_site_aniso_U_13
_atom_site_aniso_U_12
Mn1 0.00547(5) 0.00532(4) 0.00592(4) -0.00026(3) 0.00068(3) -0.00005(3)
O1 0.0082(2) 0.0080(2) 0.0063(2) 0.00143(15) 0.00042(14) 0.0002(2)
O2 0.0084(2) 0.0060(2) 0.0084(2) 0.00077(15) 0.00008(15) 0.00092(15)
O3 0.0074(2) 0.0069(2) 0.0067(2) 0.00092(14) 0.00060(14) 0.00013(15)
C1 0.0066(3) 0.0060(2) 0.0066(2) 0.0001(2) 0.0006(2) -0.0001(2)
C2 0.0064(2) 0.0067(2) 0.0065(2) 0.0001(2) 0.0009(2) -0.0003(2)

loop_
_atom_site_label
_atom_site_type_symbol
_atom_site_fract_x
_atom_site_fract_y
_atom_site_fract_z
_atom_site_U_iso_or_equiv
_atom_site_thermal_displace_type
_atom_site_occupancy
_atom_site_calc_flag
Mn1 Mn 0.29022(4) 0.616000(11) 0.079947(13) 0.00560(3) Uani 1 d
O1 O -0.1493(2) 0.61425(6) 0.26727(7) 0.00757(8) Uani 1 d
O2 O 0.3243(2) 0.82130(6) 0.12119(7) 0.00776(8) Uani 1 d
O3 O 0.2718(2) 0.40370(6) 0.07023(7) 0.00707(8) Uani 1 d
C1 C 0.1449(2) 0.91823(7) 0.05437(8) 0.00646(9) Uani 1 d
C2 C -0.0693(2) 0.55119(7) 0.39505(8) 0.00653(9) Uani 1 d
H1 H 0.3140(61) 0.3651(20) 0.1495(29) 0.024(5) Uiso 1 d

loop_
_atom_type_symbol
_atom_type_description
_atom_type_scat_dispersion_real
_atom_type_scat_dispersion_imag
_atom_type_scat_source
C C 0.0033 0.0016 'International Tables Vol C Tables 4.2.6.8 and 6.1.1.4'
H H 0.0000 0.0000 'International Tables Vol C Tables 4.2.6.8 and 6.1.1.4'
O O 0.0106 0.0060 'International Tables Vol C Tables 4.2.6.8 and 6.1.1.4'
Mn Mn 0.3368 0.7283 'International Tables Vol C Tables 4.2.6.8 and 6.1.1.4'

loop_
_geom_angle_atom_site_label_1
_geom_angle_atom_site_label_2
_geom_angle_atom_site_label_3
_geom_angle
_geom_angle_site_symmetry_1
_geom_angle_site_symmetry_3
O3 Mn1 O3 105.44(3) 3_565 3_665
O3 Mn1 O2 102.28(2) 3_565 .
O3 Mn1 O2 99.82(2) 3_665 .
O3 Mn1 O3 82.20(2) 3_565 .
O3 Mn1 O3 84.27(2) 3_665 .
O2 Mn1 O3 172.77(2) . .
O3 Mn1 O1 170.62(2) 3_565 1_655
O3 Mn1 O1 81.13(3) 3_665 1_655
O2 Mn1 O1 82.85(2) . 1_655
O3 Mn1 O1 91.95(2) . 1_655
O3 Mn1 O1 79.11(3) 3_565 .
O3 Mn1 O1 172.12(2) 3_665 .
O2 Mn1 O1 85.26(2) . .
O3 Mn1 O1 90.07(2) . .
O1 Mn1 O1 93.63(3) 1_655 .
O3 Mn1 Mn1 94.86(2) 3_565 3_665
O3 Mn1 Mn1 42.77(2) 3_665 3_665
O2 Mn1 Mn1 142.23(2) . 3_665
O3 Mn1 Mn1 41.51(2) . 3_665
O1 Mn1 Mn1 85.44(2) 1_655 3_665
O1 Mn1 Mn1 131.35(2) . 3_665
O3 Mn1 Mn1 41.90(2) 3_565 3_565
O3 Mn1 Mn1 96.12(2) 3_665 3_565
O2 Mn1 Mn1 143.85(2) . 3_565
O3 Mn1 Mn1 40.30(2) . 3_565
O1 Mn1 Mn1 131.84(2) 1_655 3_565
O1 Mn1 Mn1 82.97(2) . 3_565
Mn1 Mn1 Mn1 63.290(14) 3_665 3_565
C2 O1 Mn1 130.50(6) . 1_455
C2 O1 Mn1 121.85(5) . .
Mn1 O1 Mn1 93.63(3) 1_455 .
C1 O2 Mn1 134.44(6) . .
Mn1 O3 Mn1 105.44(3) 3_565 3_665
Mn1 O3 Mn1 97.80(2) 3_565 .
Mn1 O3 Mn1 95.72(2) 3_665 .
O2 C1 C2 136.04(7) . 4_575
O2 C1 C2 134.35(7) . 2
C2 C1 C2 89.61(6) 4_575 2
O1 C2 C1 134.23(7) . 4_576
O1 C2 C1 135.38(7) . 2_545
C1 C2 C1 90.39(6) 4_576 2_545

loop_
_geom_bond_atom_site_label_1
_geom_bond_atom_site_label_2
_geom_bond_distance
_geom_bond_site_symmetry_2
Mn1 O3 2.1132(9) 3_565
Mn1 O3 2.1297(8) 3_665
Mn1 O2 2.1374(7) .
Mn1 O3 2.1820(7) .
Mn1 O1 2.2638(10) 1_655
Mn1 O1 2.3653(9) .
Mn1 Mn1 3.1974(6) 3_665
Mn1 Mn1 3.2370(6) 3_565
O1 C2 1.2617(9) .
O1 Mn1 2.2637(10) 1_455
O2 C1 1.2518(10) .
O3 Mn1 2.1132(9) 3_565
O3 Mn1 2.1297(8) 3_665
C1 C2 1.4666(11) 4_575
C1 C2 1.4678(10) 2
C2 C1 1.4666(11) 4_576
C2 C1 1.4679(11) 2_545
